data_4022600
loop_
_publ_author_name
'Benjamin T. King'
'Ji\<r\'i Kroul\'ik'
'Charles R. Robertson'
'Pawel Rempala'
'Cameron L. Hilton'
'Justin D. Korinek'
'Lisa M. Gortari'

_publ_contact_author_address
;
Department of Chemistry
University of Nevada, Reno
Reno, NV 89557
;
_publ_contact_author_email king@chem.unr.edu
_publ_contact_author_name 'Professor Benjamin T. King'
_publ_contact_author_phone 775-784-1736
_publ_section_title
;
 Controlling the Scholl Reaction
;
_journal_name_full 'Journal of Organic Chemistry'
_journal_page_first 2279
_journal_page_last 2288
_journal_paper_doi 10.1021/jo061515x
_journal_volume 72
_journal_year 2007
_chemical_formula_sum 'C18 H12 N2 O4'
_chemical_formula_weight 320.30
_chemical_name_common 'Compound 28'
_chemical_name_systematic
; 
 2,2"-dinitro-[1,1';2',1"]-terphenyl 
;
_space_group_IT_number 15
_symmetry_cell_setting monoclinic
_symmetry_space_group_name_Hall '-C 2yc'
_symmetry_space_group_name_H-M 'C 1 2/c 1'
_atom_sites_solution_hydrogens geom
_atom_sites_solution_primary direct
_atom_sites_solution_secondary difmap
_audit_creation_method SHELXL-97
_cell_angle_alpha 90.00
_cell_angle_beta 100.312(2)
_cell_angle_gamma 90.00
_cell_formula_units_Z 4
_cell_length_a 13.1711(13)
_cell_length_b 9.7790(10)
_cell_length_c 11.8797(12)
_cell_measurement_reflns_used 9707
_cell_measurement_temperature 100(2)
_cell_measurement_theta_max 32.27
_cell_measurement_theta_min 2.61
_cell_volume 1505.4(3)
_computing_cell_refinement 'Bruker SMART'
_computing_data_collection 'Bruker SMART'
_computing_data_reduction 'Bruker SAINT'
_computing_molecular_graphics 'Bruker SHELXTL'
_computing_publication_material 'Bruker SHELXTL'
_computing_structure_refinement 'SHELXL-97 (Sheldrick, 1997)'
_computing_structure_solution 'SHELXS-97 (Sheldrick, 1990)'
_diffrn_ambient_temperature 100(2)
_diffrn_measured_fraction_theta_full 0.996
_diffrn_measured_fraction_theta_max 0.996
_diffrn_measurement_device_type 'CCD area detector'
_diffrn_measurement_method 'phi and omega scans'
_diffrn_radiation_monochromator graphite
_diffrn_radiation_source 'fine-focus sealed tube'
_diffrn_radiation_type MoK\a
_diffrn_radiation_wavelength 0.71073
_diffrn_reflns_av_R_equivalents 0.0246
_diffrn_reflns_av_sigmaI/netI 0.0224
_diffrn_reflns_limit_h_max 19
_diffrn_reflns_limit_h_min -19
_diffrn_reflns_limit_k_max 14
_diffrn_reflns_limit_k_min -14
_diffrn_reflns_limit_l_max 17
_diffrn_reflns_limit_l_min -17
_diffrn_reflns_number 9707
_diffrn_reflns_theta_full 32.27
_diffrn_reflns_theta_max 32.27
_diffrn_reflns_theta_min 2.61
_exptl_absorpt_coefficient_mu 0.102
_exptl_absorpt_correction_T_max 0.9799
_exptl_absorpt_correction_T_min 0.9211
_exptl_absorpt_correction_type multi-scan
_exptl_absorpt_process_details 'SADABS V2.10 (Sheldrick, G. M., 2003)'
_exptl_crystal_colour yellow
_exptl_crystal_density_diffrn 1.413
_exptl_crystal_density_method 'not measured'
_exptl_crystal_description block
_exptl_crystal_F_000 664
_exptl_crystal_size_max 0.82
_exptl_crystal_size_mid 0.20
_exptl_crystal_size_min 0.20
_refine_diff_density_max 0.549
_refine_diff_density_min -0.207
_refine_diff_density_rms 0.071
_refine_ls_extinction_method none
_refine_ls_goodness_of_fit_ref 1.039
_refine_ls_hydrogen_treatment constr
_refine_ls_matrix_type full
_refine_ls_number_parameters 109
_refine_ls_number_reflns 2670
_refine_ls_number_restraints 0
_refine_ls_restrained_S_all 1.039
_refine_ls_R_factor_all 0.0563
_refine_ls_R_factor_gt 0.0457
_refine_ls_shift/su_max 0.000
_refine_ls_shift/su_mean 0.000
_refine_ls_structure_factor_coef Fsqd
_refine_ls_weighting_details 'calc w=1/[\s^2^(Fo^2^)+(0.0813P)^2^+0.5559P] where P=(Fo^2^+2Fc^2^)/3'
_refine_ls_weighting_scheme calc
_refine_ls_wR_factor_gt 0.1225
_refine_ls_wR_factor_ref 0.1319
_reflns_number_gt 2197
_reflns_number_total 2670
_reflns_threshold_expression >2sigma(I)
_cod_data_source_file jo061515xsi20061205_025753.cif
_cod_data_source_block bk30sad
_cod_depositor_comments
;
The following automatic conversions were performed:
'_symmetry_cell_setting' value 'Monoclinic' changed to 'monoclinic'
according to '/home/saulius/struct/CIF-dictionaries/cif_core.dic'
dictionary named 'cif_core.dic' version 2.4.1 from 2010-06-29.

Automatic conversion script
Id: cif_fix_enum 1527 2010-12-29 10:47:43Z saulius 
;
_cod_original_sg_symbol_H-M 'C 2/c'
_cod_database_code 4022600

loop_
_symmetry_equiv_pos_as_xyz
'x, y, z'
'-x, y, -z+1/2'
'x+1/2, y+1/2, z'
'-x+1/2, y+1/2, -z+1/2'
'-x, -y, -z'
'x, -y, z-1/2'
'-x+1/2, -y+1/2, -z'
'x+1/2, -y+1/2, z-1/2'

loop_
_atom_site_label
_atom_site_type_symbol
_atom_site_fract_x
_atom_site_fract_y
_atom_site_fract_z
_atom_site_U_iso_or_equiv
_atom_site_adp_type
_atom_site_occupancy
_atom_site_symmetry_multiplicity
_atom_site_calc_flag
_atom_site_refinement_flags
C1 C 0.09090(7) 0.34712(9) 0.34134(7) 0.01577(18) Uani 1 1 d .
C2 C 0.13466(7) 0.24778(9) 0.27946(7) 0.01661(18) Uani 1 1 d .
C3 C 0.16917(8) 0.12194(10) 0.32471(9) 0.0214(2) Uani 1 1 d .
H3 H 0.1975 0.0572 0.2794 0.026 Uiso 1 1 calc R
C4 C 0.16176(8) 0.09189(11) 0.43708(9) 0.0242(2) Uani 1 1 d .
H4 H 0.1847 0.0060 0.4693 0.029 Uiso 1 1 calc R
C5 C 0.12057(8) 0.18827(11) 0.50205(9) 0.0237(2) Uani 1 1 d .
H5 H 0.1159 0.1683 0.5792 0.028 Uiso 1 1 calc R
C6 C 0.08606(7) 0.31422(10) 0.45493(8) 0.01986(19) Uani 1 1 d .
H6 H 0.0587 0.3791 0.5010 0.024 Uiso 1 1 calc R
C1P C 0.04440(7) 0.47839(9) 0.29303(7) 0.01586(18) Uani 1 1 d .
C2P C 0.08648(8) 0.60263(10) 0.33644(8) 0.01977(19) Uani 1 1 d .
H2P H 0.1454 0.6030 0.3958 0.024 Uiso 1 1 calc R
C3P C 0.04295(8) 0.72613(10) 0.29361(9) 0.0230(2) Uani 1 1 d .
H3P H 0.0719 0.8102 0.3240 0.028 Uiso 1 1 calc R
N1 N 0.14933(6) 0.27434(8) 0.16144(7) 0.01862(18) Uani 1 1 d .
O1 O 0.14807(7) 0.17611(8) 0.09667(7) 0.0293(2) Uani 1 1 d .
O2 O 0.16362(6) 0.39299(7) 0.13386(6) 0.02409(18) Uani 1 1 d .

loop_
_atom_site_aniso_label
_atom_site_aniso_U_11
_atom_site_aniso_U_22
_atom_site_aniso_U_33
_atom_site_aniso_U_23
_atom_site_aniso_U_13
_atom_site_aniso_U_12
C1 0.0146(3) 0.0167(4) 0.0149(4) -0.0003(3) -0.0003(3) -0.0011(3)
C2 0.0163(4) 0.0177(4) 0.0151(4) -0.0001(3) 0.0007(3) -0.0001(3)
C3 0.0207(4) 0.0184(4) 0.0242(4) 0.0012(3) 0.0016(3) 0.0022(3)
C4 0.0225(4) 0.0222(4) 0.0269(5) 0.0080(4) 0.0012(4) 0.0024(4)
C5 0.0216(4) 0.0291(5) 0.0199(4) 0.0079(4) 0.0019(3) 0.0012(4)
C6 0.0187(4) 0.0243(4) 0.0161(4) 0.0014(3) 0.0020(3) 0.0015(3)
C1P 0.0175(4) 0.0159(4) 0.0140(4) -0.0002(3) 0.0023(3) -0.0001(3)
C2P 0.0220(4) 0.0189(4) 0.0180(4) -0.0027(3) 0.0025(3) -0.0029(3)
C3P 0.0306(5) 0.0160(4) 0.0236(4) -0.0029(3) 0.0077(4) -0.0030(3)
N1 0.0170(3) 0.0215(4) 0.0167(3) -0.0020(3) 0.0012(3) 0.0018(3)
O1 0.0383(4) 0.0267(4) 0.0222(4) -0.0082(3) 0.0035(3) 0.0072(3)
O2 0.0281(4) 0.0238(4) 0.0210(3) 0.0014(3) 0.0062(3) -0.0045(3)

loop_
_atom_type_symbol
_atom_type_description
_atom_type_scat_dispersion_real
_atom_type_scat_dispersion_imag
_atom_type_scat_source
C C 0.0033 0.0016 'International Tables Vol C Tables 4.2.6.8 and 6.1.1.4'
H H 0.0000 0.0000 'International Tables Vol C Tables 4.2.6.8 and 6.1.1.4'
N N 0.0061 0.0033 'International Tables Vol C Tables 4.2.6.8 and 6.1.1.4'
O O 0.0106 0.0060 'International Tables Vol C Tables 4.2.6.8 and 6.1.1.4'

loop_
_geom_angle_atom_site_label_1
_geom_angle_atom_site_label_2
_geom_angle_atom_site_label_3
_geom_angle
_geom_angle_site_symmetry_1
_geom_angle_site_symmetry_3
C6 C1 C2 116.09(8) . .
C6 C1 C1P 118.83(8) . .
C2 C1 C1P 124.96(8) . .
C3 C2 C1 123.25(9) . .
C3 C2 N1 115.85(8) . .
C1 C2 N1 120.87(8) . .
C2 C3 C4 119.10(9) . .
C3 C4 C5 119.53(9) . .
C4 C5 C6 120.52(9) . .
C5 C6 C1 121.47(9) . .
C2P C1P C1P 119.43(5) . 2
C2P C1P C1 119.89(8) . .
C1P C1P C1 120.62(5) 2 .
C3P C2P C1P 120.63(9) . .
C3P C3P C2P 119.92(6) 2 .
O1 N1 O2 123.81(9) . .
O1 N1 C2 117.96(8) . .
O2 N1 C2 118.21(8) . .

loop_
_geom_bond_atom_site_label_1
_geom_bond_atom_site_label_2
_geom_bond_distance
_geom_bond_site_symmetry_2
C1 C6 1.3998(12) .
C1 C2 1.4028(13) .
C1 C1P 1.4921(12) .
C2 C3 1.3866(13) .
C2 N1 1.4723(12) .
C3 C4 1.3872(14) .
C4 C5 1.3886(16) .
C5 C6 1.3948(14) .
C1P C2P 1.3954(12) .
C1P C1P 1.4088(17) 2
C2P C3P 1.3934(14) .
C3P C3P 1.391(2) 2
N1 O1 1.2289(10) .
N1 O2 1.2293(11) .
